data_7057900
loop_
_publ_author_name
'Smirnov, Andrey S.'
'Martins, Lu\'isa M. D. R. S.'
'Nikolaev, Dmitriy N.'
'Manzhos, Roman A.'
'Gurzhiy, Vlad V.'
'Krivenko, Alexander G.'
'Nikolaenko, Kirill O.'
'Belyakov, Alexander V.'
'Garabadzhiu, Alexander V.'
'Davidovich, Pavel B.'

_publ_section_title
;
 Structure and catalytic properties of novel copper isatin Schiff base
 complexes
;
_journal_issue 1
_journal_name_full 'New Journal of Chemistry'
_journal_page_first 188
_journal_paper_doi 10.1039/C8NJ02718H
_journal_volume 43
_journal_year 2019
_chemical_formula_moiety 'C30 H24 Br Cu N4 O4'
_chemical_formula_sum 'C30 H24 Br Cu N4 O4'
_chemical_formula_weight 647.98
_space_group_crystal_system monoclinic
_space_group_IT_number 15
_space_group_name_Hall '-C 2yc'
_space_group_name_H-M_alt 'C 1 2/c 1'
_symmetry_space_group_name_Hall '-C 2yc'
_symmetry_space_group_name_H-M 'C 1 2/c 1'
_atom_sites_solution_hydrogens mixed
_atom_sites_solution_primary dual
_audit_creation_date 2016-12-01
_audit_creation_method
;
Olex2 1.2
(compiled 2016.11.24 svn.r3356 for OlexSys, GUI svn.r5267)
;
_audit_update_record
;
2017-03-19 deposited with the CCDC.
2018-10-29 downloaded from the CCDC.
;
_cell_angle_alpha 90
_cell_angle_beta 91.316(5)
_cell_angle_gamma 90
_cell_formula_units_Z 4
_cell_length_a 17.9161(9)
_cell_length_b 6.9866(5)
_cell_length_c 21.0116(9)
_cell_measurement_reflns_used 1484
_cell_measurement_temperature 100(2)
_cell_measurement_theta_max 75.2970
_cell_measurement_theta_min 4.1960
_cell_volume 2629.4(3)
_computing_cell_refinement
;
CrysAlisPro, Agilent Technologies,
Version 1.171.37.35 (release 13-08-2014 CrysAlis171 .NET)
(compiled Aug 13 2014,18:06:01)
;
_computing_data_collection
;
CrysAlisPro, Agilent Technologies,
Version 1.171.37.35 (release 13-08-2014 CrysAlis171 .NET)
(compiled Aug 13 2014,18:06:01)
;
_computing_data_reduction
;
CrysAlisPro, Agilent Technologies,
Version 1.171.37.35 (release 13-08-2014 CrysAlis171 .NET)
(compiled Aug 13 2014,18:06:01)
;
_computing_molecular_graphics 'Olex2 (Dolomanov et al., 2009)'
_computing_publication_material 'Olex2 (Dolomanov et al., 2009)'
_computing_structure_refinement 'ShelXL (Sheldrick, 2015)'
_computing_structure_solution 'ShelXT (Sheldrick, 2015)'
_diffrn_ambient_environment N~2~
_diffrn_ambient_temperature 100(2)
_diffrn_detector 'CCD plate'
_diffrn_detector_area_resol_mean 10.3829
_diffrn_detector_type Atlas
_diffrn_measured_fraction_theta_full 0.9864
_diffrn_measured_fraction_theta_max 0.9585
_diffrn_measurement_details
;
#__ type_ start__ end____ width___ exp.time_
  1 omega -103.00  -66.00   1.0000   23.0000
omega____ theta____ kappa____ phi______ frames
    -      -40.3787 -150.0000  168.0000 37

#__ type_ start__ end____ width___ exp.time_
  2 omega  -46.00  -17.00   1.0000   23.0000
omega____ theta____ kappa____ phi______ frames
    -      -40.3787  -32.0000   33.0000 29

#__ type_ start__ end____ width___ exp.time_
  3 omega -114.00  -16.00   1.0000   23.0000
omega____ theta____ kappa____ phi______ frames
    -      -40.3787  -57.0000  150.0000 98

#__ type_ start__ end____ width___ exp.time_
  4 omega   59.00  128.00   1.0000   23.0000
omega____ theta____ kappa____ phi______ frames
    -       40.3787  178.0000   90.0000 69

#__ type_ start__ end____ width___ exp.time_
  5 omega   95.00  121.00   1.0000   23.0000
omega____ theta____ kappa____ phi______ frames
    -       40.3787  178.0000 -180.0000 26

#__ type_ start__ end____ width___ exp.time_
  6 omega   50.00  107.00   1.0000   65.0000
omega____ theta____ kappa____ phi______ frames
    -      113.0000  -95.0000  -90.0000 57

#__ type_ start__ end____ width___ exp.time_
  7 omega   35.00   71.00   1.0000   65.0000
omega____ theta____ kappa____ phi______ frames
    -      113.0000  -30.0000  120.0000 36

#__ type_ start__ end____ width___ exp.time_
  8 omega   39.00   78.00   1.0000   65.0000
omega____ theta____ kappa____ phi______ frames
    -      113.0000  -30.0000 -150.0000 39

#__ type_ start__ end____ width___ exp.time_
  9 omega   82.00  115.00   1.0000   65.0000
omega____ theta____ kappa____ phi______ frames
    -      113.0000   30.0000 -120.0000 33

#__ type_ start__ end____ width___ exp.time_
 10 omega   35.00   85.00   1.0000   65.0000
omega____ theta____ kappa____ phi______ frames
    -      113.0000  -30.0000   60.0000 50

#__ type_ start__ end____ width___ exp.time_
 11 omega  142.00  177.00   1.0000   65.0000
omega____ theta____ kappa____ phi______ frames
    -      113.0000   30.0000 -120.0000 35

#__ type_ start__ end____ width___ exp.time_
 12 omega   72.00  113.00   1.0000   65.0000
omega____ theta____ kappa____ phi______ frames
    -      113.0000 -112.0000   60.0000 41

#__ type_ start__ end____ width___ exp.time_
 13 omega  136.00  178.00   1.0000   65.0000
omega____ theta____ kappa____ phi______ frames
    -      113.0000  112.0000 -150.0000 42

#__ type_ start__ end____ width___ exp.time_
 14 omega   42.00   97.00   1.0000   65.0000
omega____ theta____ kappa____ phi______ frames
    -      113.0000  -45.0000  -30.0000 55

#__ type_ start__ end____ width___ exp.time_
 15 omega   58.00  125.00   1.0000   65.0000
omega____ theta____ kappa____ phi______ frames
    -      113.0000  178.0000  -30.0000 67
;
_diffrn_measurement_device 'four-circle diffractometer'
_diffrn_measurement_device_type 'SuperNova, Dual, Cu at zero, Atlas'
_diffrn_measurement_method '\w scans'
_diffrn_orient_matrix_UB_11 -0.0093166000
_diffrn_orient_matrix_UB_12 -0.2163150000
_diffrn_orient_matrix_UB_13 0.0112700000
_diffrn_orient_matrix_UB_21 0.0772515000
_diffrn_orient_matrix_UB_22 -0.0361800000
_diffrn_orient_matrix_UB_23 -0.0285499000
_diffrn_orient_matrix_UB_31 0.0369190000
_diffrn_orient_matrix_UB_32 0.0212337000
_diffrn_orient_matrix_UB_33 0.0665571000
_diffrn_radiation_monochromator mirror
_diffrn_radiation_probe x-ray
_diffrn_radiation_type 'Cu K\a'
_diffrn_radiation_wavelength 1.54184
_diffrn_reflns_av_R_equivalents 0.0701
_diffrn_reflns_av_unetI/netI 0.0831
_diffrn_reflns_Laue_measured_fraction_full 0.989
_diffrn_reflns_Laue_measured_fraction_max 0.980
_diffrn_reflns_limit_h_max 22
_diffrn_reflns_limit_h_min -19
_diffrn_reflns_limit_k_max 8
_diffrn_reflns_limit_k_min -8
_diffrn_reflns_limit_l_max 25
_diffrn_reflns_limit_l_min -15
_diffrn_reflns_number 4917
_diffrn_reflns_point_group_measured_fraction_full 0.989
_diffrn_reflns_point_group_measured_fraction_max 0.980
_diffrn_reflns_theta_full 67.684
_diffrn_reflns_theta_max 72.490
_diffrn_reflns_theta_min 4.209
_diffrn_source 'sealed X-ray tube'
_diffrn_source_type 'SuperNova (Cu) X-ray Source'
_exptl_absorpt_coefficient_mu 3.330
_exptl_absorpt_correction_T_max 1.00000
_exptl_absorpt_correction_T_min 0.26707
_exptl_absorpt_correction_type multi-scan
_exptl_absorpt_process_details
;
CrysAlisPro, Agilent Technologies,
Version 1.171.37.35 (release 13-08-2014 CrysAlis171 .NET)
(compiled Aug 13 2014,18:06:01)
Empirical absorption correction using spherical harmonics,
 implemented in SCALE3 ABSPACK scaling algorithm.
;
_exptl_crystal_colour orange
_exptl_crystal_density_diffrn 1.637
_exptl_crystal_description prism
_exptl_crystal_F_000 1312
_exptl_crystal_size_max 0.10
_exptl_crystal_size_mid 0.05
_exptl_crystal_size_min 0.02
_refine_diff_density_max 1.435
_refine_diff_density_min -1.498
_refine_diff_density_rms 0.158
_refine_ls_extinction_method none
_refine_ls_goodness_of_fit_ref 1.021
_refine_ls_hydrogen_treatment mixed
_refine_ls_matrix_type full
_refine_ls_number_parameters 199
_refine_ls_number_reflns 2547
_refine_ls_number_restraints 4
_refine_ls_restrained_S_all 1.022
_refine_ls_R_factor_all 0.0892
_refine_ls_R_factor_gt 0.0757
_refine_ls_shift/su_max 0.000
_refine_ls_shift/su_mean 0.000
_refine_ls_structure_factor_coef Fsqd
_refine_ls_weighting_details 'w=1/[\s^2^(Fo^2^)+(0.1347P)^2^] where P=(Fo^2^+2Fc^2^)/3'
_refine_ls_weighting_scheme calc
_refine_ls_wR_factor_gt 0.1958
_refine_ls_wR_factor_ref 0.2125
_reflns_Friedel_coverage 0.000
_reflns_number_gt 2011
_reflns_number_total 2547
_reflns_threshold_expression 'I > 2\s(I)'
_cod_data_source_file c8nj02718h2.cif
_cod_data_source_block pd_157
_cod_depositor_comments 'Adding full bibliography for 7057891--7057914.cif.'
_cod_database_code 7057900
_shelxl_version_number 2013-4
_shelx_space_group_comment
;
The symmetry employed for this shelxl refinement is uniquely defined
by the following loop, which should always be used as a source of
symmetry information in preference to the above space-group names.
They are only intended as comments.
;
_reflns_odcompleteness_completeness 98.64
_reflns_odcompleteness_iscentric 1
_reflns_odcompleteness_theta 69.95
_olex2_refinement_description
;
1. Fixed Uiso
 At 1.2 times of:
  All C(H) groups
 At 1.5 times of:
  All C(H,H,H) groups, All O(H) groups
2. Restrained distances
 O19A-H19A = O19B-H19B
 0.9 with sigma of 0.02
 Br21_$1-H19B
 2.5 with sigma of 0.02
 O19B-C14
 1.3 with sigma of 0.02
3. Others
 Sof(H18)=Sof(O19B)=Sof(H19B)=1-FVAR(1)
 Sof(H14)=Sof(O19A)=Sof(H19A)=FVAR(1)
4.a Aromatic/amide H refined with riding coordinates:
 C6(H6), C7(H7), C8(H8), C9(H9), C14(H14), C15(H15), C16(H16), C17(H17),
 C18(H18)
4.b Idealised Me refined as rotating group:
 C10(H10A,H10B,H10C)
;

loop_
_space_group_symop_operation_xyz
'x, y, z'
'-x, y, -z+1/2'
'x+1/2, y+1/2, z'
'-x+1/2, y+1/2, -z+1/2'
'-x, -y, -z'
'x, -y, z-1/2'
'-x+1/2, -y+1/2, -z'
'x+1/2, -y+1/2, z-1/2'

loop_
_atom_site_label
_atom_site_type_symbol
_atom_site_fract_x
_atom_site_fract_y
_atom_site_fract_z
_atom_site_U_iso_or_equiv
_atom_site_adp_type
_atom_site_occupancy
_atom_site_site_symmetry_order
_atom_site_calc_flag
_atom_site_refinement_flags_posn
_atom_site_refinement_flags_adp
_atom_site_refinement_flags_occupancy
_atom_site_disorder_assembly
_atom_site_disorder_group
N1 N 0.5900(3) 0.7090(8) 0.4394(2) 0.0343(10) Uani 1 1 d . . . . .
C2 C 0.5682(3) 0.6643(8) 0.3788(3) 0.0301(11) Uani 1 1 d . . . . .
C3 C 0.4834(3) 0.6698(7) 0.3768(2) 0.0233(9) Uani 1 1 d . . . . .
C4 C 0.4606(3) 0.7203(8) 0.4411(2) 0.0271(10) Uani 1 1 d . . . . .
C5 C 0.5271(3) 0.7381(8) 0.4777(2) 0.0314(11) Uani 1 1 d . . . . .
C6 C 0.5263(4) 0.7791(9) 0.5419(3) 0.0410(14) Uani 1 1 d . . . . .
H6 H 0.5702 0.7933 0.5658 0.049 Uiso 1 1 calc R . . . .
C7 C 0.4570(4) 0.7982(10) 0.5692(2) 0.0441(15) Uani 1 1 d . . . . .
H7 H 0.4551 0.8249 0.6125 0.053 Uiso 1 1 calc R . . . .
C8 C 0.3904(4) 0.7793(10) 0.5347(2) 0.0420(14) Uani 1 1 d . . . . .
H8 H 0.3450 0.7927 0.5549 0.050 Uiso 1 1 calc R . . . .
C9 C 0.3918(3) 0.7401(9) 0.4697(2) 0.0339(11) Uani 1 1 d . . . . .
H9 H 0.3476 0.7275 0.4459 0.041 Uiso 1 1 calc R . . . .
C10 C 0.6671(4) 0.7137(11) 0.4627(3) 0.0470(15) Uani 1 1 d . . . . .
H10A H 0.6992 0.6647 0.4306 0.071 Uiso 1 1 calc GR . . . .
H10B H 0.6721 0.6363 0.5004 0.071 Uiso 1 1 calc GR . . . .
H10C H 0.6810 0.8432 0.4727 0.071 Uiso 1 1 calc GR . . . .
O11 O 0.6080(2) 0.6252(7) 0.33459(19) 0.0385(9) Uani 1 1 d . . . . .
N12 N 0.4490(2) 0.6309(6) 0.32449(19) 0.0251(8) Uani 1 1 d . . . . .
C13 C 0.3688(3) 0.6448(8) 0.3237(2) 0.0278(11) Uani 1 1 d . . . . .
C14 C 0.3357(4) 0.8247(11) 0.3220(3) 0.0441(16) Uani 1 1 d D . . . .
H14 H 0.3654 0.9338 0.3208 0.053 Uiso 0.651(14) 1 calc R . . A 1
C15 C 0.2586(5) 0.8420(16) 0.3220(3) 0.064(3) Uani 1 1 d . . . . .
H15 H 0.2367 0.9626 0.3215 0.077 Uiso 1 1 calc R . . . .
C16 C 0.2154(4) 0.6831(19) 0.3229(3) 0.070(3) Uani 1 1 d . . . . .
H16 H 0.1637 0.6954 0.3224 0.084 Uiso 1 1 calc R . . . .
C17 C 0.2470(4) 0.5034(18) 0.3245(3) 0.067(3) Uani 1 1 d . . . . .
H17 H 0.2168 0.3953 0.3252 0.081 Uiso 1 1 calc R . . . .
C18 C 0.3251(4) 0.4834(11) 0.3249(2) 0.0402(14) Uani 1 1 d . . . . .
H18 H 0.3468 0.3626 0.3259 0.048 Uiso 0.349(14) 1 calc R . . A 2
O19A O 0.3501(4) 0.3152(11) 0.3318(4) 0.047(2) Uani 0.651(14) 1 d D . . A 1
H19A H 0.388(6) 0.31(2) 0.305(6) 0.070 Uiso 0.651(14) 1 d DR . . A 1
O19B O 0.3661(8) 0.9814(19) 0.3314(7) 0.049(4) Uani 0.349(14) 1 d D . . A 2
H19B H 0.394(11) 1.00(3) 0.297(5) 0.073 Uiso 0.349(14) 1 d DR . . A 2
Cu20 Cu 0.5000 0.53353(18) 0.2500 0.0289(3) Uani 1 2 d S T P . .
Br21 Br 0.5000 0.18497(13) 0.2500 0.0351(3) Uani 1 2 d DS T P . .

loop_
_atom_site_aniso_label
_atom_site_aniso_U_11
_atom_site_aniso_U_22
_atom_site_aniso_U_33
_atom_site_aniso_U_23
_atom_site_aniso_U_13
_atom_site_aniso_U_12
N1 0.025(2) 0.046(3) 0.031(2) -0.0027(19) -0.0147(18) -0.0010(19)
C2 0.024(3) 0.041(3) 0.025(2) -0.0021(19) -0.0077(19) 0.000(2)
C3 0.022(2) 0.034(2) 0.013(2) -0.0005(16) -0.0063(17) -0.0011(17)
C4 0.028(3) 0.038(3) 0.015(2) 0.0019(18) -0.0085(18) 0.002(2)
C5 0.033(3) 0.038(3) 0.022(2) 0.001(2) -0.0115(19) -0.002(2)
C6 0.057(4) 0.041(3) 0.024(3) 0.003(2) -0.019(2) 0.001(3)
C7 0.070(4) 0.047(3) 0.016(2) -0.001(2) -0.002(2) 0.002(3)
C8 0.054(4) 0.055(3) 0.017(2) 0.000(2) 0.004(2) -0.002(3)
C9 0.034(3) 0.050(3) 0.018(2) 0.000(2) -0.0036(19) 0.005(2)
C10 0.032(3) 0.059(4) 0.048(3) 0.001(3) -0.024(3) -0.002(3)
O11 0.0250(19) 0.057(3) 0.033(2) -0.0041(17) -0.0035(16) 0.0032(17)
N12 0.0162(19) 0.040(2) 0.0189(18) 0.0011(15) -0.0059(15) -0.0011(16)
C13 0.019(2) 0.055(3) 0.0085(18) -0.0013(17) -0.0048(16) 0.003(2)
C14 0.034(3) 0.069(5) 0.028(3) -0.010(3) -0.012(2) 0.023(3)
C15 0.041(4) 0.122(8) 0.028(3) -0.010(3) -0.006(3) 0.039(5)
C16 0.025(3) 0.165(11) 0.020(3) -0.002(4) -0.002(2) 0.025(5)
C17 0.041(4) 0.135(9) 0.025(3) 0.004(4) -0.005(3) -0.041(5)
C18 0.034(3) 0.064(4) 0.022(2) 0.006(2) -0.007(2) -0.008(3)
O19A 0.041(4) 0.052(4) 0.047(4) 0.000(3) 0.002(3) -0.002(3)
O19B 0.039(7) 0.057(9) 0.050(8) -0.002(6) 0.006(6) 0.008(6)
Cu20 0.0232(6) 0.0502(7) 0.0132(5) 0.000 -0.0020(4) 0.000
Br21 0.0338(5) 0.0499(5) 0.0214(4) 0.000 -0.0054(3) 0.000

loop_
_atom_type_symbol
_atom_type_description
_atom_type_scat_dispersion_real
_atom_type_scat_dispersion_imag
_atom_type_scat_source
C C 0.0181 0.0091 'International Tables Vol C Tables 4.2.6.8 and 6.1.1.4'
H H 0.0000 0.0000 'International Tables Vol C Tables 4.2.6.8 and 6.1.1.4'
Br Br -0.6763 1.2805 'International Tables Vol C Tables 4.2.6.8 and 6.1.1.4'
Cu Cu -1.9646 0.5888 'International Tables Vol C Tables 4.2.6.8 and 6.1.1.4'
N N 0.0311 0.0180 'International Tables Vol C Tables 4.2.6.8 and 6.1.1.4'
O O 0.0492 0.0322 'International Tables Vol C Tables 4.2.6.8 and 6.1.1.4'

loop_
_geom_angle_atom_site_label_1
_geom_angle_atom_site_label_2
_geom_angle_atom_site_label_3
_geom_angle
_geom_angle_site_symmetry_1
_geom_angle_site_symmetry_3
C2 N1 C5 110.5(4) . .
C2 N1 C10 124.8(5) . .
C5 N1 C10 124.6(5) . .
N1 C2 C3 106.6(4) . .
O11 C2 N1 127.3(5) . .
O11 C2 C3 126.1(5) . .
C4 C3 C2 106.4(4) . .
N12 C3 C2 118.8(4) . .
N12 C3 C4 134.8(5) . .
C5 C4 C3 105.9(5) . .
C9 C4 C3 133.8(5) . .
C9 C4 C5 120.1(5) . .
C4 C5 N1 110.5(4) . .
C6 C5 N1 127.8(5) . .
C6 C5 C4 121.6(6) . .
C5 C6 H6 121.5 . .
C5 C6 C7 117.0(6) . .
C7 C6 H6 121.5 . .
C6 C7 H7 118.6 . .
C6 C7 C8 122.9(5) . .
C8 C7 H7 118.6 . .
C7 C8 H8 120.2 . .
C7 C8 C9 119.6(6) . .
C9 C8 H8 120.2 . .
C4 C9 C8 118.6(5) . .
C4 C9 H9 120.7 . .
C8 C9 H9 120.7 . .
N1 C10 H10A 109.5 . .
N1 C10 H10B 109.5 . .
N1 C10 H10C 109.5 . .
H10A C10 H10B 109.5 . .
H10A C10 H10C 109.5 . .
H10B C10 H10C 109.5 . .
C3 N12 C13 117.2(4) . .
C3 N12 Cu20 122.5(4) . .
C13 N12 Cu20 120.0(3) . .
C14 C13 N12 119.1(5) . .
C18 C13 N12 120.9(5) . .
C18 C13 C14 120.0(6) . .
C13 C14 H14 119.9 . .
C15 C14 C13 120.2(8) . .
C15 C14 H14 119.9 . .
O19B C14 C13 127.6(9) . .
O19B C14 C15 110.9(9) . .
C14 C15 H15 120.0 . .
C16 C15 C14 119.9(8) . .
C16 C15 H15 120.0 . .
C15 C16 H16 119.6 . .
C15 C16 C17 120.8(7) . .
C17 C16 H16 119.6 . .
C16 C17 H17 120.0 . .
C16 C17 C18 120.0(8) . .
C18 C17 H17 120.0 . .
C13 C18 C17 119.1(8) . .
C13 C18 H18 120.5 . .
C17 C18 H18 120.5 . .
O19A C18 C13 124.3(6) . .
O19A C18 C17 116.3(8) . .
C18 O19A H19A 103(10) . .
C14 O19B H19B 106(7) . .
N12 Cu20 N12 139.2(3) . 2_655
N12 Cu20 Br21 110.38(13) . .
N12 Cu20 Br21 110.38(13) 2_655 .

loop_
_geom_bond_atom_site_label_1
_geom_bond_atom_site_label_2
_geom_bond_distance
_geom_bond_site_symmetry_2
N1 C2 1.360(7) .
N1 C5 1.415(8) .
N1 C10 1.457(7) .
C2 C3 1.518(7) .
C2 O11 1.216(7) .
C3 C4 1.463(6) .
C3 N12 1.279(7) .
C4 C5 1.410(7) .
C4 C9 1.389(7) .
C5 C6 1.378(7) .
C6 H6 0.9300 .
C6 C7 1.385(11) .
C7 H7 0.9300 .
C7 C8 1.388(11) .
C8 H8 0.9300 .
C8 C9 1.396(7) .
C9 H9 0.9300 .
C10 H10A 0.9600 .
C10 H10B 0.9600 .
C10 H10C 0.9600 .
N12 C13 1.440(6) .
N12 Cu20 1.953(4) .
C13 C14 1.389(8) .
C13 C18 1.373(9) .
C14 H14 0.9300 .
C14 C15 1.386(10) .
C14 O19B 1.237(14) .
C15 H15 0.9300 .
C15 C16 1.355(15) .
C16 H16 0.9300 .
C16 C17 1.378(15) .
C17 H17 0.9300 .
C17 C18 1.405(10) .
C18 H18 0.9300 .
C18 O19A 1.265(11) .
O19A H19A 0.90(2) .
O19B H19B 0.90(2) .
Cu20 N12 1.953(4) 2_655
Cu20 Br21 2.4353(16) .

loop_
_geom_torsion_atom_site_label_1
_geom_torsion_atom_site_label_2
_geom_torsion_atom_site_label_3
_geom_torsion_atom_site_label_4
_geom_torsion
N1 C2 C3 C4 -0.2(6)
N1 C2 C3 N12 -179.4(5)
N1 C5 C6 C7 -178.9(6)
C2 N1 C5 C4 -2.5(7)
C2 N1 C5 C6 177.6(6)
C2 C3 C4 C5 -1.3(6)
C2 C3 C4 C9 -177.1(6)
C2 C3 N12 C13 -177.7(5)
C2 C3 N12 Cu20 7.9(7)
C3 C4 C5 N1 2.3(6)
C3 C4 C5 C6 -177.9(5)
C3 C4 C9 C8 175.9(6)
C3 N12 C13 C14 75.5(6)
C3 N12 C13 C18 -104.4(6)
C4 C3 N12 C13 3.4(9)
C4 C3 N12 Cu20 -171.1(5)
C4 C5 C6 C7 1.3(9)
C5 N1 C2 C3 1.6(6)
C5 N1 C2 O11 -177.7(6)
C5 C4 C9 C8 0.6(9)
C5 C6 C7 C8 -0.5(10)
C6 C7 C8 C9 -0.3(11)
C7 C8 C9 C4 0.2(10)
C9 C4 C5 N1 178.8(5)
C9 C4 C5 C6 -1.4(9)
C10 N1 C2 C3 177.8(5)
C10 N1 C2 O11 -1.5(10)
C10 N1 C5 C4 -178.8(6)
C10 N1 C5 C6 1.4(10)
O11 C2 C3 C4 179.1(6)
O11 C2 C3 N12 -0.1(8)
N12 C3 C4 C5 177.8(6)
N12 C3 C4 C9 2.0(11)
N12 C13 C14 C15 -179.2(5)
N12 C13 C14 O19B -13.0(13)
N12 C13 C18 C17 179.7(5)
N12 C13 C18 O19A 6.0(9)
C13 C14 C15 C16 -0.9(10)
C14 C13 C18 C17 -0.2(8)
C14 C13 C18 O19A -173.9(6)
C14 C15 C16 C17 0.7(11)
C15 C16 C17 C18 -0.3(10)
C16 C17 C18 C13 0.0(8)
C16 C17 C18 O19A 174.2(7)
C18 C13 C14 C15 0.7(9)
C18 C13 C14 O19B 166.8(10)
O19B C14 C15 C16 -169.2(9)
Cu20 N12 C13 C14 -109.9(5)
Cu20 N12 C13 C18 70.2(5)
